data_7721091
loop_
_publ_author_name
'Wang, Huanzhou'
'Petrov, Andrey A.'
'Petrov, Andrey V.'
'Li, Mingming'
'Fateev, Sergey A.'

_publ_section_title
;
 Crystal structure and properties of acetamidinium lead bromide: a new
 member of the A<sub>3</sub>PbBr<sub>5</sub> halide family.
;
_journal_issue 20
_journal_name_full 'Dalton transactions (Cambridge, England : 2003)'
_journal_page_first 7918
_journal_page_last 7925
_journal_paper_doi 10.1039/d6dt00721j
_journal_volume 55
_journal_year 2026
_chemical_formula_moiety 'Br5 Pb, 3(C2 H7 N2)'
_chemical_formula_sum 'C6 H21 Br5 N6 Pb'
_chemical_formula_weight 784.03
_chemical_name_systematic 'Acetamidinium bromoplumbate'
_space_group_crystal_system monoclinic
_space_group_IT_number 14
_space_group_name_Hall '-P 2ybc'
_space_group_name_H-M_alt 'P 1 21/c 1'
_atom_sites_solution_hydrogens geom
_atom_sites_solution_primary dual
_audit_creation_date 2026-04-21
_audit_creation_method
;
Olex2 1.5
(compiled 2026.04.10 svn.r48fbca5a for OlexSys, GUI svn.r7537)
;
_audit_update_record
;
2026-04-21 deposited with the CCDC.	2026-04-28 downloaded from the CCDC.
;
_cell_angle_alpha 90
_cell_angle_beta 100.974(3)
_cell_angle_gamma 90
_cell_formula_units_Z 4
_cell_length_a 18.9112(13)
_cell_length_b 9.0412(6)
_cell_length_c 11.7688(8)
_cell_measurement_reflns_used 9889
_cell_measurement_temperature 100.0(2)
_cell_measurement_theta_max 30.46
_cell_measurement_theta_min 2.19
_cell_volume 1975.4(2)
_computing_cell_refinement 'SAINT V8.40B (?, 2016)'
_computing_data_reduction 'SAINT V8.40B (?, 2016)'
_computing_molecular_graphics 'Olex2 1.5 (Dolomanov et al., 2009)'
_computing_publication_material 'Olex2 1.5 (Dolomanov et al., 2009)'
_computing_structure_refinement 'SHELXL 2018/3 (Sheldrick, 2015)'
_computing_structure_solution 'SHELXT  (Sheldrick, 2015)'
_diffrn_ambient_temperature 100.0(2)
_diffrn_detector 'Bruker APEX2 area detector'
_diffrn_detector_area_resol_mean 7.9
_diffrn_detector_type 'CCD area detector'
_diffrn_measured_fraction_theta_full 1.000
_diffrn_measured_fraction_theta_max 0.999
_diffrn_measurement_device 'three-circle diffractometer'
_diffrn_measurement_method '\w and \f scans'
_diffrn_radiation_monochromator 'mirror optics'
_diffrn_radiation_probe x-ray
_diffrn_radiation_type MoK\a
_diffrn_radiation_wavelength 0.71073
_diffrn_reflns_av_R_equivalents 0.0779
_diffrn_reflns_av_unetI/netI 0.0423
_diffrn_reflns_Laue_measured_fraction_full 1.000
_diffrn_reflns_Laue_measured_fraction_max 0.999
_diffrn_reflns_limit_h_max 24
_diffrn_reflns_limit_h_min -24
_diffrn_reflns_limit_k_max 11
_diffrn_reflns_limit_k_min -11
_diffrn_reflns_limit_l_max 15
_diffrn_reflns_limit_l_min -13
_diffrn_reflns_number 40772
_diffrn_reflns_point_group_measured_fraction_full 1.000
_diffrn_reflns_point_group_measured_fraction_max 0.999
_diffrn_reflns_theta_full 25.242
_diffrn_reflns_theta_max 27.484
_diffrn_reflns_theta_min 2.194
_diffrn_source 'microfocus sealed X-ray tube'
_diffrn_source_current 1.0
_diffrn_source_power 0.05
_diffrn_source_type 'Incoatec I\ms'
_diffrn_source_voltage 50.0
_diffrn_standards_number 0
_exptl_absorpt_coefficient_mu 18.649
_exptl_absorpt_correction_T_max 0.0998
_exptl_absorpt_correction_T_min 0.0249
_exptl_absorpt_correction_type multi-scan
_exptl_absorpt_process_details
;
SADABS-2016/2 (Bruker,2016/2) was used for absorption correction.
wR2(int) was 0.1664 before and 0.0874 after correction.
The Ratio of minimum to maximum transmission is 0.2495.
The \l/2 correction factor is Not present.
;
_exptl_crystal_colour colourless
_exptl_crystal_colour_primary colourless
_exptl_crystal_density_diffrn 2.636
_exptl_crystal_description block
_exptl_crystal_F_000 1424
_exptl_crystal_preparation Luminescent
_exptl_crystal_size_max 0.38
_exptl_crystal_size_mid 0.32
_exptl_crystal_size_min 0.29
_refine_diff_density_max 3.446
_refine_diff_density_min -2.590
_refine_diff_density_rms 0.326
_refine_ls_extinction_coef 0.00087(12)
_refine_ls_extinction_expression Fc^*^=kFc[1+0.001xFc^2^\l^3^/sin(2\q)]^-1/4^
_refine_ls_extinction_method 'SHELXL-2018/3 (Sheldrick 2018)'
_refine_ls_goodness_of_fit_ref 1.053
_refine_ls_hydrogen_treatment constr
_refine_ls_matrix_type full
_refine_ls_number_parameters 167
_refine_ls_number_reflns 4527
_refine_ls_number_restraints 0
_refine_ls_restrained_S_all 1.053
_refine_ls_R_factor_all 0.0428
_refine_ls_R_factor_gt 0.0368
_refine_ls_shift/su_max 0.001
_refine_ls_shift/su_mean 0.000
_refine_ls_structure_factor_coef Fsqd
_refine_ls_weighting_details 'w=1/[\s^2^(Fo^2^)+(0.0663P)^2^] where P=(Fo^2^+2Fc^2^)/3'
_refine_ls_weighting_scheme calc
_refine_ls_wR_factor_gt 0.0963
_refine_ls_wR_factor_ref 0.0997
_reflns_Friedel_coverage 0.000
_reflns_number_gt 4033
_reflns_number_total 4527
_reflns_threshold_expression 'I > 2\s(I)'
_cod_data_source_file d6dt00721j2.cif
_cod_data_source_block mo_cxy2174_0ma
_cod_database_code 7721091
_shelx_shelxl_version_number 2018/3
_shelx_space_group_comment
;
The symmetry employed for this shelxl refinement is uniquely defined
by the following loop, which should always be used as a source of
symmetry information in preference to the above space-group names.
They are only intended as comments.
;
_shelx_estimated_absorpt_t_max 0.074
_shelx_estimated_absorpt_t_min 0.053
_olex2_refinement_description
;
1. Fixed Uiso
 At 1.2 times of:
  All N(H,H) groups
 At 1.5 times of:
  All C(H,H,H) groups
2.a X=CH2 refined with riding coordinates:
 N1(H1A,H1B), N2(H2A,H2B), N3(H3A,H3B), N4(H4A,H4B), N5(H5A,H5B), N6(H6A,H6B)
2.b Idealised Me refined as rotating group:
 C1(H1C,H1D,H1E), C3(H3C,H3D,H3E), C5(H5C,H5D,H5E)
;
_olex2_submission_special_instructions 'No special instructions were received'

loop_
_space_group_symop_operation_xyz
'x, y, z'
'-x, y+1/2, -z+1/2'
'-x, -y, -z'
'x, -y-1/2, z-1/2'

loop_
_atom_site_label
_atom_site_type_symbol
_atom_site_fract_x
_atom_site_fract_y
_atom_site_fract_z
_atom_site_U_iso_or_equiv
_atom_site_adp_type
_atom_site_occupancy
_atom_site_site_symmetry_order
_atom_site_calc_flag
_atom_site_refinement_flags_posn
_atom_site_refinement_flags_adp
_atom_site_refinement_flags_occupancy
_atom_site_disorder_assembly
_atom_site_disorder_group
Pb1 Pb 0.22804(2) 0.27797(2) 0.31453(2) 0.01296(10) Uani 1 1 d . . . . .
Br1 Br 0.11715(3) 0.04878(6) 0.24522(5) 0.01701(15) Uani 1 1 d . . . . .
Br2 Br 0.34028(3) 0.03563(6) 0.31397(5) 0.01688(15) Uani 1 1 d . . . . .
Br3 Br 0.36486(3) 0.46809(7) 0.37805(5) 0.02000(15) Uani 1 1 d . . . . .
Br4 Br 0.12076(3) 0.51821(6) 0.31313(5) 0.01807(15) Uani 1 1 d . . . . .
Br5 Br 0.22173(3) 0.31716(7) 0.06447(5) 0.01886(15) Uani 1 1 d . . . . .
N1 N 0.0094(3) -0.1844(6) 0.3642(4) 0.0196(11) Uani 1 1 d . . . . .
H1A H 0.029365 -0.131759 0.315846 0.024 Uiso 1 1 calc R U . . .
H1B H -0.026798 -0.243841 0.337522 0.024 Uiso 1 1 calc R U . . .
N2 N 0.0867(3) -0.0884(6) 0.5177(5) 0.0204(11) Uani 1 1 d . . . . .
H2A H 0.107461 -0.034650 0.470966 0.025 Uiso 1 1 calc R U . . .
H2B H 0.102084 -0.083419 0.593005 0.025 Uiso 1 1 calc R U . . .
C1 C -0.0012(4) -0.2656(7) 0.5556(6) 0.0220(14) Uani 1 1 d . . . . .
H1C H -0.045712 -0.309209 0.512368 0.033 Uiso 1 1 calc R U . . .
H1D H -0.012355 -0.202864 0.617689 0.033 Uiso 1 1 calc R U . . .
H1E H 0.031769 -0.344691 0.589063 0.033 Uiso 1 1 calc R U . . .
C2 C 0.0336(3) -0.1744(6) 0.4757(5) 0.0174(12) Uani 1 1 d . . . . .
N3 N 0.4058(3) 0.2415(7) 0.6143(5) 0.0296(14) Uani 1 1 d . . . . .
H3A H 0.379223 0.226687 0.667128 0.036 Uiso 1 1 calc R U . . .
H3B H 0.390113 0.299924 0.555077 0.036 Uiso 1 1 calc R U . . .
N4 N 0.4924(3) 0.0892(6) 0.7118(5) 0.0288(13) Uani 1 1 d . . . . .
H4A H 0.466481 0.073404 0.765269 0.035 Uiso 1 1 calc R U . . .
H4B H 0.534705 0.046323 0.717165 0.035 Uiso 1 1 calc R U . . .
C3 C 0.5111(4) 0.2023(7) 0.5332(6) 0.0229(14) Uani 1 1 d . . . . .
H3C H 0.539136 0.293533 0.550137 0.034 Uiso 1 1 calc R U . . .
H3D H 0.478909 0.211326 0.457716 0.034 Uiso 1 1 calc R U . . .
H3E H 0.543942 0.118747 0.531532 0.034 Uiso 1 1 calc R U . . .
C4 C 0.4680(3) 0.1771(7) 0.6239(6) 0.0194(13) Uani 1 1 d . . . . .
N5 N 0.2370(3) 0.7856(6) 0.4294(5) 0.0217(12) Uani 1 1 d . . . . .
H5A H 0.199732 0.744130 0.384518 0.026 Uiso 1 1 calc R U . . .
H5B H 0.257133 0.864581 0.405445 0.026 Uiso 1 1 calc R U . . .
N6 N 0.2334(3) 0.6127(6) 0.5688(4) 0.0232(12) Uani 1 1 d . . . . .
H6A H 0.196086 0.569612 0.525244 0.028 Uiso 1 1 calc R U . . .
H6B H 0.251285 0.576821 0.637839 0.028 Uiso 1 1 calc R U . . .
C5 C 0.3250(4) 0.8014(7) 0.6046(6) 0.0295(16) Uani 1 1 d . . . . .
H5C H 0.337642 0.891631 0.566857 0.044 Uiso 1 1 calc R U . . .
H5D H 0.366021 0.733142 0.616305 0.044 Uiso 1 1 calc R U . . .
H5E H 0.313029 0.826675 0.679716 0.044 Uiso 1 1 calc R U . . .
C6 C 0.2623(4) 0.7303(6) 0.5309(6) 0.0187(13) Uani 1 1 d . . . . .

loop_
_atom_site_aniso_label
_atom_site_aniso_U_11
_atom_site_aniso_U_22
_atom_site_aniso_U_33
_atom_site_aniso_U_23
_atom_site_aniso_U_13
_atom_site_aniso_U_12
Pb1 0.00772(15) 0.01621(15) 0.01444(14) 0.00025(8) 0.00079(9) 0.00031(7)
Br1 0.0111(3) 0.0190(3) 0.0202(3) 0.0003(2) 0.0012(2) -0.0026(2)
Br2 0.0105(3) 0.0179(3) 0.0220(3) 0.0010(2) 0.0024(2) 0.0018(2)
Br3 0.0119(3) 0.0213(3) 0.0265(3) -0.0022(2) 0.0028(3) -0.0026(2)
Br4 0.0127(3) 0.0193(3) 0.0204(3) -0.0015(2) -0.0014(2) 0.0028(2)
Br5 0.0150(3) 0.0261(3) 0.0151(3) 0.0015(2) 0.0021(2) 0.0026(2)
N1 0.020(3) 0.018(2) 0.022(3) 0.000(2) 0.005(2) -0.005(2)
N2 0.010(3) 0.030(3) 0.020(3) -0.003(2) 0.000(2) -0.005(2)
C1 0.021(4) 0.025(3) 0.020(3) 0.005(3) 0.007(3) 0.000(3)
C2 0.017(3) 0.014(3) 0.024(3) 0.000(2) 0.010(3) 0.004(2)
N3 0.017(3) 0.047(4) 0.026(3) 0.000(3) 0.007(3) 0.014(3)
N4 0.021(3) 0.035(3) 0.033(3) 0.005(3) 0.010(3) 0.005(3)
C3 0.019(4) 0.020(3) 0.030(3) -0.003(3) 0.006(3) 0.000(3)
C4 0.006(3) 0.028(3) 0.025(3) -0.003(3) 0.005(3) -0.004(2)
N5 0.017(3) 0.022(3) 0.025(3) 0.004(2) 0.001(2) -0.003(2)
N6 0.018(3) 0.030(3) 0.021(3) 0.004(2) 0.002(2) -0.007(2)
C5 0.030(4) 0.024(3) 0.032(4) -0.001(3) -0.002(3) -0.003(3)
C6 0.018(4) 0.015(3) 0.022(3) 0.004(2) -0.001(3) 0.006(2)

loop_
_atom_type_symbol
_atom_type_description
_atom_type_scat_dispersion_real
_atom_type_scat_dispersion_imag
_atom_type_scat_source
C C 0.0033 0.0016 'International Tables Vol C Tables 4.2.6.8 and 6.1.1.4'
H H 0.0000 0.0000 'International Tables Vol C Tables 4.2.6.8 and 6.1.1.4'
Br Br -0.2901 2.4595 'International Tables Vol C Tables 4.2.6.8 and 6.1.1.4'
N N 0.0061 0.0033 'International Tables Vol C Tables 4.2.6.8 and 6.1.1.4'
Pb Pb -3.3944 10.1111 'International Tables Vol C Tables 4.2.6.8 and 6.1.1.4'

loop_
_geom_angle_atom_site_label_1
_geom_angle_atom_site_label_2
_geom_angle_atom_site_label_3
_geom_angle
_geom_angle_site_symmetry_1
_geom_angle_site_symmetry_3
_geom_angle_publ_flag
Br1 Pb1 Br2 87.320(18) . . ?
Br1 Pb1 Br3 168.474(19) . . ?
Br1 Pb1 Br4 93.626(18) . . ?
Br1 Pb1 Br5 85.033(17) . 4_566 ?
Br2 Pb1 Br3 81.291(17) . . ?
Br2 Pb1 Br5 87.428(17) . 4_566 ?
Br3 Pb1 Br5 96.160(18) . 4_566 ?
Br4 Pb1 Br2 178.815(18) . . ?
Br4 Pb1 Br3 97.741(18) . . ?
Br4 Pb1 Br5 93.364(18) . 4_566 ?
Br5 Pb1 Br1 85.224(18) . . ?
Br5 Pb1 Br2 88.863(18) . . ?
Br5 Pb1 Br3 92.743(18) . . ?
Br5 Pb1 Br4 90.503(18) . . ?
Br5 Pb1 Br5 169.724(14) . 4_566 ?
Pb1 Br5 Pb1 156.48(2) . 4_565 ?
H1A N1 H1B 120.0 . . ?
C2 N1 H1A 120.0 . . ?
C2 N1 H1B 120.0 . . ?
H2A N2 H2B 120.0 . . ?
C2 N2 H2A 120.0 . . ?
C2 N2 H2B 120.0 . . ?
H1C C1 H1D 109.5 . . ?
H1C C1 H1E 109.5 . . ?
H1D C1 H1E 109.5 . . ?
C2 C1 H1C 109.5 . . ?
C2 C1 H1D 109.5 . . ?
C2 C1 H1E 109.5 . . ?
N1 C2 C1 118.8(6) . . ?
N2 C2 N1 121.6(6) . . ?
N2 C2 C1 119.7(6) . . ?
H3A N3 H3B 120.0 . . ?
C4 N3 H3A 120.0 . . ?
C4 N3 H3B 120.0 . . ?
H4A N4 H4B 120.0 . . ?
C4 N4 H4A 120.0 . . ?
C4 N4 H4B 120.0 . . ?
H3C C3 H3D 109.5 . . ?
H3C C3 H3E 109.5 . . ?
H3D C3 H3E 109.5 . . ?
C4 C3 H3C 109.5 . . ?
C4 C3 H3D 109.5 . . ?
C4 C3 H3E 109.5 . . ?
N3 C4 N4 121.0(6) . . ?
N3 C4 C3 118.9(6) . . ?
N4 C4 C3 120.1(6) . . ?
H5A N5 H5B 120.0 . . ?
C6 N5 H5A 120.0 . . ?
C6 N5 H5B 120.0 . . ?
H6A N6 H6B 120.0 . . ?
C6 N6 H6A 120.0 . . ?
C6 N6 H6B 120.0 . . ?
H5C C5 H5D 109.5 . . ?
H5C C5 H5E 109.5 . . ?
H5D C5 H5E 109.5 . . ?
C6 C5 H5C 109.5 . . ?
C6 C5 H5D 109.5 . . ?
C6 C5 H5E 109.5 . . ?
N5 C6 N6 121.3(6) . . ?
N5 C6 C5 119.1(6) . . ?
N6 C6 C5 119.6(6) . . ?

loop_
_geom_bond_atom_site_label_1
_geom_bond_atom_site_label_2
_geom_bond_distance
_geom_bond_site_symmetry_2
_geom_bond_publ_flag
Pb1 Br1 2.9506(6) . ?
Pb1 Br2 3.0514(6) . ?
Pb1 Br3 3.0776(7) . ?
Pb1 Br4 2.9702(6) . ?
Pb1 Br5 3.0888(6) 4_566 ?
Pb1 Br5 2.9439(6) . ?
N1 H1A 0.8800 . ?
N1 H1B 0.8800 . ?
N1 C2 1.308(8) . ?
N2 H2A 0.8800 . ?
N2 H2B 0.8800 . ?
N2 C2 1.292(8) . ?
C1 H1C 0.9800 . ?
C1 H1D 0.9800 . ?
C1 H1E 0.9800 . ?
C1 C2 1.494(8) . ?
N3 H3A 0.8800 . ?
N3 H3B 0.8800 . ?
N3 C4 1.299(8) . ?
N4 H4A 0.8800 . ?
N4 H4B 0.8800 . ?
N4 C4 1.317(8) . ?
C3 H3C 0.9800 . ?
C3 H3D 0.9800 . ?
C3 H3E 0.9800 . ?
C3 C4 1.479(9) . ?
N5 H5A 0.8800 . ?
N5 H5B 0.8800 . ?
N5 C6 1.300(8) . ?
N6 H6A 0.8800 . ?
N6 H6B 0.8800 . ?
N6 C6 1.313(8) . ?
C5 H5C 0.9800 . ?
C5 H5D 0.9800 . ?
C5 H5E 0.9800 . ?
C5 C6 1.477(9) . ?
